data_4125230
loop_
_publ_author_name
'Yao, Zi-Shuo'
'Yamamoto, Kaoru'
'Cai, Hong-Ling'
'Takahashi, Kazuyuki'
'Sato, Osamu'

_publ_section_title
;
 Above Room Temperature Organic Ferroelectrics: Diprotonated
 1,4-Diazabicyclo[2.2.2]octane Shifts between Two 2-Chlorobenzoates.
;
_journal_issue 37
_journal_name_full 'Journal of the American Chemical Society'
_journal_page_first 12005
_journal_page_last 12008
_journal_paper_doi 10.1021/jacs.6b03747
_journal_volume 138
_journal_year 2016
_chemical_formula_sum 'C20 H22 Cl2 N2 O4'
_chemical_formula_weight 425.29
_chemical_name_systematic
;
 ?
;
_space_group_crystal_system orthorhombic
_space_group_IT_number 29
_space_group_name_Hall 'P 2c -2ac'
_space_group_name_H-M_alt 'P c a 21'
_symmetry_space_group_name_Hall 'P 2c -2ac'
_symmetry_space_group_name_H-M 'P c a 21'
_atom_sites_solution_hydrogens mixed
_audit_creation_method SHELXL-2013
_cell_angle_alpha 90
_cell_angle_beta 90
_cell_angle_gamma 90
_cell_formula_units_Z 4
_cell_length_a 19.756(9)
_cell_length_b 11.388(5)
_cell_length_c 8.946(4)
_cell_measurement_reflns_used 4027
_cell_measurement_temperature 293(2)
_cell_measurement_theta_max 27.4816
_cell_measurement_theta_min 3.0721
_cell_volume 2012.7(16)
_computing_cell_refinement 'CrystalClear (Rigaku Inc., 2008)'
_computing_data_collection 'CrystalClear (Rigaku Inc., 2008)'
_computing_data_reduction 'CrystalClear (Rigaku Inc., 2008)'
_computing_structure_refinement 'SHELXL-2013 (Sheldrick, 2013)'
_computing_structure_solution 'sir 2008'
_diffrn_ambient_temperature 293(2)
_diffrn_detector_area_resol_mean 28.5714
_diffrn_measured_fraction_theta_full 0.971
_diffrn_measured_fraction_theta_max 0.971
_diffrn_measurement_device_type Molybdenum
_diffrn_measurement_method dtprofit.ref
_diffrn_radiation_type MoK\a
_diffrn_radiation_wavelength 0.71075
_diffrn_reflns_av_R_equivalents 0.0249
_diffrn_reflns_av_unetI/netI 0.0493
_diffrn_reflns_Laue_measured_fraction_full 0.971
_diffrn_reflns_Laue_measured_fraction_max 0.971
_diffrn_reflns_limit_h_max 24
_diffrn_reflns_limit_h_min -14
_diffrn_reflns_limit_k_max 14
_diffrn_reflns_limit_k_min -7
_diffrn_reflns_limit_l_max 6
_diffrn_reflns_limit_l_min -11
_diffrn_reflns_number 4458
_diffrn_reflns_point_group_measured_fraction_full 0.718
_diffrn_reflns_point_group_measured_fraction_max 0.717
_diffrn_reflns_theta_full 25.242
_diffrn_reflns_theta_max 25.999
_diffrn_reflns_theta_min 3.072
_diffrn_source 'Rotating Anode'
_exptl_absorpt_coefficient_mu 0.352
_exptl_absorpt_correction_T_max 1.0000
_exptl_absorpt_correction_T_min 0.7198
_exptl_absorpt_correction_type multi-scan
_exptl_crystal_colour Colorless
_exptl_crystal_density_diffrn 1.403
_exptl_crystal_description Prism
_exptl_crystal_F_000 888
_exptl_crystal_size_max 0.170
_exptl_crystal_size_mid 0.140
_exptl_crystal_size_min 0.070
_refine_diff_density_max 0.251
_refine_diff_density_min -0.220
_refine_diff_density_rms 0.040
_refine_ls_abs_structure_details
;
 Flack x determined using 585 quotients [(I+)-(I-)]/[(I+)+(I-)]
 (Parsons and Flack (2004), Acta Cryst. A60, s61).
;
_refine_ls_abs_structure_Flack 0.03(4)
_refine_ls_extinction_method none
_refine_ls_goodness_of_fit_ref 0.942
_refine_ls_hydrogen_treatment constr
_refine_ls_matrix_type full
_refine_ls_number_parameters 253
_refine_ls_number_reflns 2829
_refine_ls_number_restraints 1
_refine_ls_restrained_S_all 0.942
_refine_ls_R_factor_all 0.0485
_refine_ls_R_factor_gt 0.0430
_refine_ls_shift/su_max 0.000
_refine_ls_shift/su_mean 0.000
_refine_ls_structure_factor_coef Fsqd
_refine_ls_weighting_details 'w=1/[\s^2^(Fo^2^)+(0.1000P)^2^+0.2000P] where P=(Fo^2^+2Fc^2^)/3'
_refine_ls_weighting_scheme calc
_refine_ls_wR_factor_gt 0.1248
_refine_ls_wR_factor_ref 0.1336
_reflns_Friedel_coverage 0.379
_reflns_Friedel_fraction_full 0.426
_reflns_Friedel_fraction_max 0.424
_reflns_number_gt 2539
_reflns_number_total 2829
_reflns_threshold_expression 'I > 2\s(I)'
_cod_data_source_file ja6b03747_si_003.cif
_cod_data_source_block shelx
_cod_depositor_comments
;
The following automatic conversions were performed:

'_exptl_absorpt_correction_type' value 'Multi-scan' changed to
'multi-scan' according to
/usr/data/users/saulius/crontab/automatic-downloads/rss-feeds/ACS/lib/dictionaries/cif_core.dic
dictionary named 'cif_core.dic' version 2.4.2 from 2011-04-26.

Automatic conversion script
Id: cif_fix_values 4268 2015-11-12 08:31:59Z antanas 

 Adding full bibliography for 4125230--4125234.cif.
;
_cod_original_cell_volume 2012.7(15)
_cod_database_code 4125230
_shelx_space_group_comment
;
The symmetry employed for this shelxl refinement is uniquely defined
by the following loop, which should always be used as a source of
symmetry information in preference to the above space-group names.
They are only intended as comments.
;
_shelx_estimated_absorpt_t_min 0.943
_shelx_estimated_absorpt_t_max 0.976
_shelxl_version_number 2013-4

loop_
_space_group_symop_operation_xyz
'x, y, z'
'-x+1/2, y, z+1/2'
'x+1/2, -y, z'
'-x, -y, z+1/2'

loop_
_atom_site_label
_atom_site_type_symbol
_atom_site_fract_x
_atom_site_fract_y
_atom_site_fract_z
_atom_site_U_iso_or_equiv
_atom_site_adp_type
_atom_site_occupancy
_atom_site_site_symmetry_order
_atom_site_calc_flag
_atom_site_refinement_flags_posn
_atom_site_refinement_flags_adp
Cl1 Cl 0.08390(5) 0.84017(8) 0.37027(14) 0.0523(3) Uani 1 1 d . .
Cl2 Cl 0.08290(6) 0.35961(9) 0.94453(16) 0.0653(4) Uani 1 1 d . .
O1 O 0.1182(2) 0.5544(3) 0.2970(4) 0.0715(10) Uani 1 1 d . .
O2 O 0.08722(15) 0.5388(2) 0.5330(4) 0.0545(8) Uani 1 1 d . .
O3 O 0.06623(15) 0.0432(2) 0.7790(4) 0.0535(8) Uani 1 1 d . .
O4 O 0.09545(17) 0.0796(3) 1.0132(4) 0.0640(9) Uani 1 1 d . .
N1 N 0.03263(14) 0.3475(2) 0.4466(4) 0.0369(7) Uani 1 1 d . .
H1A H 0.0476 0.4186 0.4756 0.044 Uiso 1 1 d R U
N2 N -0.00868(15) 0.1490(2) 0.3664(4) 0.0381(7) Uani 1 1 d . .
H2A H -0.0235 0.0777 0.3377 0.046 Uiso 1 1 d R U
C1 C 0.12147(19) 0.5839(3) 0.4271(5) 0.0397(8) Uani 1 1 d . .
C2 C 0.17104(16) 0.6774(3) 0.4745(5) 0.0367(8) Uani 1 1 d . .
C3 C 0.16008(16) 0.7954(3) 0.4470(4) 0.0359(7) Uani 1 1 d . .
C4 C 0.20791(17) 0.8799(3) 0.4825(6) 0.0465(10) Uani 1 1 d . .
H4 H 0.1995 0.9588 0.4627 0.056 Uiso 1 1 calc R U
C5 C 0.26826(19) 0.8458(4) 0.5478(6) 0.0573(12) Uani 1 1 d . .
H5 H 0.3009 0.9018 0.5705 0.069 Uiso 1 1 calc R U
C6 C 0.2803(2) 0.7288(4) 0.5794(6) 0.0589(12) Uani 1 1 d . .
H6 H 0.3205 0.7059 0.6251 0.071 Uiso 1 1 calc R U
C7 C 0.2314(2) 0.6456(3) 0.5419(5) 0.0499(11) Uani 1 1 d . .
H7 H 0.2395 0.5668 0.5626 0.060 Uiso 1 1 calc R U
C8 C 0.10010(17) 0.0957(3) 0.8778(5) 0.0403(8) Uani 1 1 d . .
C9 C 0.15253(16) 0.1804(3) 0.8210(4) 0.0346(8) Uani 1 1 d . .
C10 C 0.15038(16) 0.3002(3) 0.8462(4) 0.0384(8) Uani 1 1 d . .
C11 C 0.19958(19) 0.3747(4) 0.7930(5) 0.0500(10) Uani 1 1 d . .
H11 H 0.1967 0.4550 0.8104 0.060 Uiso 1 1 calc R U
C12 C 0.2534(2) 0.3288(4) 0.7134(6) 0.0575(12) Uani 1 1 d . .
H12 H 0.2873 0.3783 0.6780 0.069 Uiso 1 1 calc R U
C13 C 0.2571(2) 0.2116(4) 0.6866(6) 0.0570(11) Uani 1 1 d . .
H13 H 0.2933 0.1813 0.6325 0.068 Uiso 1 1 calc R U
C14 C 0.20697(19) 0.1367(4) 0.7399(5) 0.0468(9) Uani 1 1 d . .
H14 H 0.2099 0.0566 0.7210 0.056 Uiso 1 1 calc R U
C15 C -0.0073(3) 0.2944(4) 0.5667(6) 0.0611(12) Uani 1 1 d . .
H15A H -0.0431 0.3477 0.5967 0.073 Uiso 1 1 calc R U
H15B H 0.0214 0.2801 0.6527 0.073 Uiso 1 1 calc R U
C16 C -0.0381(2) 0.1785(4) 0.5129(6) 0.0583(13) Uani 1 1 d . .
H16A H -0.0283 0.1166 0.5842 0.070 Uiso 1 1 calc R U
H16B H -0.0868 0.1863 0.5043 0.070 Uiso 1 1 calc R U
C17 C 0.06683(19) 0.1466(3) 0.3799(7) 0.0582(12) Uani 1 1 d . .
H17A H 0.0869 0.1180 0.2878 0.070 Uiso 1 1 calc R U
H17B H 0.0803 0.0949 0.4607 0.070 Uiso 1 1 calc R U
C18 C 0.09052(17) 0.2717(3) 0.4113(7) 0.0581(14) Uani 1 1 d . .
H18A H 0.1219 0.2714 0.4947 0.070 Uiso 1 1 calc R U
H18B H 0.1140 0.3023 0.3244 0.070 Uiso 1 1 calc R U
C19 C -0.0280(3) 0.2374(4) 0.2527(6) 0.0606(12) Uani 1 1 d . .
H19A H -0.0762 0.2333 0.2334 0.073 Uiso 1 1 calc R U
H19B H -0.0042 0.2222 0.1598 0.073 Uiso 1 1 calc R U
C20 C -0.0092(3) 0.3596(4) 0.3122(6) 0.0631(13) Uani 1 1 d . .
H20A H 0.0154 0.4028 0.2363 0.076 Uiso 1 1 calc R U
H20B H -0.0501 0.4031 0.3359 0.076 Uiso 1 1 calc R U

loop_
_atom_site_aniso_label
_atom_site_aniso_U_11
_atom_site_aniso_U_22
_atom_site_aniso_U_33
_atom_site_aniso_U_23
_atom_site_aniso_U_13
_atom_site_aniso_U_12
Cl1 0.0544(5) 0.0400(5) 0.0625(7) -0.0035(5) -0.0197(5) 0.0063(4)
Cl2 0.0827(7) 0.0414(5) 0.0719(9) -0.0003(6) 0.0267(7) 0.0122(5)
O1 0.104(2) 0.063(2) 0.048(2) -0.0067(17) 0.0032(19) -0.0412(18)
O2 0.0717(18) 0.0425(16) 0.0492(19) -0.0088(15) 0.0151(15) -0.0234(12)
O3 0.0661(16) 0.0448(16) 0.0496(19) 0.0089(14) -0.0115(15) -0.0239(13)
O4 0.088(2) 0.0589(19) 0.045(2) 0.0055(16) 0.0049(18) -0.0307(17)
N1 0.0451(15) 0.0266(13) 0.0389(18) -0.0028(14) 0.0027(15) -0.0061(10)
N2 0.0487(15) 0.0283(13) 0.0374(18) -0.0027(13) 0.0018(15) -0.0112(11)
C1 0.0537(18) 0.0265(16) 0.039(2) -0.0002(16) -0.0004(17) -0.0049(14)
C2 0.0408(16) 0.0305(15) 0.039(2) -0.0005(16) -0.0007(16) -0.0026(13)
C3 0.0411(15) 0.0320(16) 0.0345(19) -0.0046(16) -0.0048(16) -0.0022(13)
C4 0.0500(19) 0.0296(17) 0.060(3) -0.0036(19) -0.004(2) -0.0072(14)
C5 0.047(2) 0.054(2) 0.071(3) -0.011(2) -0.006(2) -0.0187(17)
C6 0.047(2) 0.060(3) 0.070(3) 0.001(3) -0.012(2) 0.0006(18)
C7 0.057(2) 0.039(2) 0.054(3) 0.0058(19) -0.010(2) 0.0037(16)
C8 0.0474(17) 0.0273(16) 0.046(2) 0.0010(18) 0.0031(19) -0.0026(14)
C9 0.0349(14) 0.0342(16) 0.0348(19) 0.0000(15) -0.0016(15) -0.0026(13)
C10 0.0417(16) 0.0323(16) 0.041(2) 0.0038(17) -0.0015(17) -0.0009(13)
C11 0.055(2) 0.0385(19) 0.056(3) 0.008(2) -0.005(2) -0.0120(16)
C12 0.0419(17) 0.066(3) 0.064(3) 0.023(2) -0.003(2) -0.015(2)
C13 0.0429(18) 0.069(3) 0.059(3) 0.010(3) 0.009(2) 0.004(2)
C14 0.0491(18) 0.045(2) 0.047(2) 0.0009(19) 0.0054(19) 0.0037(16)
C15 0.082(3) 0.054(2) 0.047(3) -0.015(2) 0.020(2) -0.026(2)
C16 0.074(3) 0.049(2) 0.052(3) -0.017(2) 0.026(2) -0.024(2)
C17 0.052(2) 0.041(2) 0.081(4) -0.012(2) 0.009(3) 0.0035(16)
C18 0.0412(19) 0.042(2) 0.091(4) -0.011(2) 0.006(2) -0.0057(15)
C19 0.088(3) 0.043(2) 0.051(3) 0.003(2) -0.025(2) -0.015(2)
C20 0.097(3) 0.0368(19) 0.056(3) 0.003(2) -0.026(3) -0.004(2)

loop_
_atom_type_symbol
_atom_type_description
_atom_type_scat_dispersion_real
_atom_type_scat_dispersion_imag
_atom_type_scat_source
C C 0.0033 0.0016 'International Tables Vol C Tables 4.2.6.8 and 6.1.1.4'
H H 0.0000 0.0000 'International Tables Vol C Tables 4.2.6.8 and 6.1.1.4'
N N 0.0061 0.0033 'International Tables Vol C Tables 4.2.6.8 and 6.1.1.4'
O O 0.0106 0.0060 'International Tables Vol C Tables 4.2.6.8 and 6.1.1.4'
Cl Cl 0.1484 0.1585 'International Tables Vol C Tables 4.2.6.8 and 6.1.1.4'

loop_
_geom_angle_atom_site_label_1
_geom_angle_atom_site_label_2
_geom_angle_atom_site_label_3
_geom_angle
C15 N1 C20 109.7(3)
C15 N1 C18 109.5(4)
C20 N1 C18 108.6(4)
C15 N1 H1A 109.7
C20 N1 H1A 109.7
C18 N1 H1A 109.6
C16 N2 C19 110.8(3)
C16 N2 C17 109.0(4)
C19 N2 C17 108.9(3)
C16 N2 H2A 109.4
C19 N2 H2A 109.4
C17 N2 H2A 109.3
O1 C1 O2 125.0(4)
O1 C1 C2 120.0(4)
O2 C1 C2 114.9(3)
C3 C2 C7 117.8(3)
C3 C2 C1 122.3(3)
C7 C2 C1 119.8(3)
C2 C3 C4 121.8(3)
C2 C3 Cl1 119.5(2)
C4 C3 Cl1 118.6(3)
C5 C4 C3 119.3(4)
C5 C4 H4 120.4
C3 C4 H4 120.4
C6 C5 C4 120.4(3)
C6 C5 H5 119.8
C4 C5 H5 119.8
C5 C6 C7 119.1(4)
C5 C6 H6 120.5
C7 C6 H6 120.5
C2 C7 C6 121.6(4)
C2 C7 H7 119.2
C6 C7 H7 119.2
O4 C8 O3 125.5(4)
O4 C8 C9 118.7(4)
O3 C8 C9 115.7(4)
C10 C9 C14 117.5(3)
C10 C9 C8 123.8(3)
C14 C9 C8 118.7(3)
C11 C10 C9 122.0(3)
C11 C10 Cl2 118.6(3)
C9 C10 Cl2 119.4(2)
C10 C11 C12 119.3(4)
C10 C11 H11 120.4
C12 C11 H11 120.4
C13 C12 C11 120.2(4)
C13 C12 H12 119.9
C11 C12 H12 119.9
C12 C13 C14 120.3(4)
C12 C13 H13 119.8
C14 C13 H13 119.8
C9 C14 C13 120.7(4)
C9 C14 H14 119.7
C13 C14 H14 119.7
N1 C15 C16 109.9(4)
N1 C15 H15A 109.7
C16 C15 H15A 109.7
N1 C15 H15B 109.7
C16 C15 H15B 109.7
H15A C15 H15B 108.2
N2 C16 C15 108.7(3)
N2 C16 H16A 110.0
C15 C16 H16A 110.0
N2 C16 H16B 110.0
C15 C16 H16B 110.0
H16A C16 H16B 108.3
N2 C17 C18 107.7(3)
N2 C17 H17A 110.2
C18 C17 H17A 110.2
N2 C17 H17B 110.2
C18 C17 H17B 110.2
H17A C17 H17B 108.5
N1 C18 C17 110.5(3)
N1 C18 H18A 109.6
C17 C18 H18A 109.6
N1 C18 H18B 109.6
C17 C18 H18B 109.6
H18A C18 H18B 108.1
N2 C19 C20 108.4(4)
N2 C19 H19A 110.0
C20 C19 H19A 110.0
N2 C19 H19B 110.0
C20 C19 H19B 110.0
H19A C19 H19B 108.4
N1 C20 C19 109.6(3)
N1 C20 H20A 109.8
C19 C20 H20A 109.8
N1 C20 H20B 109.8
C19 C20 H20B 109.8
H20A C20 H20B 108.2

loop_
_geom_bond_atom_site_label_1
_geom_bond_atom_site_label_2
_geom_bond_distance
Cl1 C3 1.731(3)
Cl2 C10 1.735(4)
O1 C1 1.213(5)
O2 C1 1.272(5)
O3 C8 1.259(5)
O4 C8 1.228(6)
N1 C15 1.464(5)
N1 C20 1.466(6)
N1 C18 1.467(5)
N1 H1A 0.9000
N2 C16 1.472(6)
N2 C19 1.481(5)
N2 C17 1.497(5)
N2 H2A 0.9001
C1 C2 1.507(5)
C2 C3 1.383(5)
C2 C7 1.384(5)
C3 C4 1.386(5)
C4 C5 1.383(6)
C4 H4 0.9300
C5 C6 1.382(6)
C5 H5 0.9300
C6 C7 1.396(6)
C6 H6 0.9300
C7 H7 0.9300
C8 C9 1.504(5)
C9 C10 1.383(4)
C9 C14 1.390(5)
C10 C11 1.375(5)
C11 C12 1.383(7)
C11 H11 0.9300
C12 C13 1.358(6)
C12 H12 0.9300
C13 C14 1.390(6)
C13 H13 0.9300
C14 H14 0.9300
C15 C16 1.530(6)
C15 H15A 0.9700
C15 H15B 0.9700
C16 H16A 0.9700
C16 H16B 0.9700
C17 C18 1.526(5)
C17 H17A 0.9700
C17 H17B 0.9700
C18 H18A 0.9700
C18 H18B 0.9700
C19 C20 1.536(6)
C19 H19A 0.9700
C19 H19B 0.9700
C20 H20A 0.9700
C20 H20B 0.9700

loop_
_geom_hbond_atom_site_label_D
_geom_hbond_atom_site_label_H
_geom_hbond_atom_site_label_A
_geom_hbond_distance_DH
_geom_hbond_distance_HA
_geom_hbond_distance_DA
_geom_hbond_angle_DHA
_geom_hbond_site_symmetry_A
C20 H20B Cl2 0.97 2.94 3.707(5) 136.3 4_564
C20 H20A Cl2 0.97 2.97 3.759(6) 139.1 1_554
C17 H17A O4 0.97 2.50 3.415(7) 156.9 1_554
C16 H16A Cl1 0.97 2.83 3.330(5) 113.1 4_565
C15 H15A O1 0.97 2.58 3.466(6) 151.9 4_565
N2 H2A O3 0.90 1.70 2.587(4) 168.8 4_554
N1 H1A O2 0.90 1.66 2.550(4) 170.6 .
N1 H1A O1 0.90 2.62 3.193(4) 121.9 .

loop_
_geom_torsion_atom_site_label_1
_geom_torsion_atom_site_label_2
_geom_torsion_atom_site_label_3
_geom_torsion_atom_site_label_4
_geom_torsion
O1 C1 C2 C3 76.0(5)
O2 C1 C2 C3 -106.4(4)
O1 C1 C2 C7 -100.9(5)
O2 C1 C2 C7 76.7(5)
C7 C2 C3 C4 1.1(6)
C1 C2 C3 C4 -175.8(4)
C7 C2 C3 Cl1 -177.3(3)
C1 C2 C3 Cl1 5.8(5)
C2 C3 C4 C5 -0.2(7)
Cl1 C3 C4 C5 178.2(4)
C3 C4 C5 C6 -1.0(8)
C4 C5 C6 C7 1.3(8)
C3 C2 C7 C6 -0.8(7)
C1 C2 C7 C6 176.2(4)
C5 C6 C7 C2 -0.3(7)
O4 C8 C9 C10 -67.1(5)
O3 C8 C9 C10 115.7(4)
O4 C8 C9 C14 112.0(5)
O3 C8 C9 C14 -65.1(5)
C14 C9 C10 C11 0.4(6)
C8 C9 C10 C11 179.6(4)
C14 C9 C10 Cl2 179.1(3)
C8 C9 C10 Cl2 -1.7(5)
C9 C10 C11 C12 -0.8(6)
Cl2 C10 C11 C12 -179.5(4)
C10 C11 C12 C13 0.8(7)
C11 C12 C13 C14 -0.4(7)
C10 C9 C14 C13 0.0(6)
C8 C9 C14 C13 -179.2(4)
C12 C13 C14 C9 0.0(7)
C20 N1 C15 C16 54.4(5)
C18 N1 C15 C16 -64.7(5)
C19 N2 C16 C15 -64.5(5)
C17 N2 C16 C15 55.3(5)
N1 C15 C16 N2 9.0(6)
C16 N2 C17 C18 -66.8(5)
C19 N2 C17 C18 54.2(6)
C15 N1 C18 C17 52.8(5)
C20 N1 C18 C17 -66.9(5)
N2 C17 C18 N1 10.9(6)
C16 N2 C19 C20 53.1(5)
C17 N2 C19 C20 -66.8(5)
C15 N1 C20 C19 -65.9(5)
C18 N1 C20 C19 53.8(5)
N2 C19 C20 N1 10.7(6)
